data_7229722
loop_
_publ_author_name
'Konarev, Dmitri V.'
'Kuzmin, Alexey V.'
'Khasanov, Salavat S.'
'Batov, Mikhail S.'
'Otsuka, Akihiro'
'Yamochi, Hideki'
'Kitagawa, Hiroshi'
'Lyubovskaya, Rimma N.'

_publ_section_title
;
 Salts with titanyl and vanadyl phthalocyanine radical anions. Molecular
 design and effect of cations on the structure and magnetic and optical
 properties
;
_journal_issue 4
_journal_name_full CrystEngComm
_journal_page_first 385
_journal_paper_doi 10.1039/C7CE01918A
_journal_volume 20
_journal_year 2018
_chemical_compound_source no
_chemical_formula_moiety '2(C32 H16 N8 O Ti), 2(C20 H44 N)'
_chemical_formula_sum 'C104 H120 N18 O2 Ti2'
_chemical_formula_weight 1749.97
_chemical_melting_point ?
_chemical_name_common no
_chemical_name_systematic 'salt of titanyl phthalocyanine with tetrapentylammonium cations'
_chemical_properties_physical Air-sensitive,Moisture-sensitive,Oxygen-sensitive
_space_group_crystal_system triclinic
_space_group_IT_number 1
_space_group_name_Hall 'P 1'
_space_group_name_H-M_alt 'P 1'
_symmetry_space_group_name_Hall 'P 1'
_symmetry_space_group_name_H-M 'P 1'
_atom_sites_solution_hydrogens geom
_atom_sites_solution_primary direct
_audit_creation_date 2017-02-19
_audit_creation_method
;
Olex2 1.2
(compiled 2017.01.04 svn.r3372 for OlexSys, GUI svn.r5292)
;
_audit_update_record
;
2017-10-23 deposited with the CCDC.
2017-12-13 downloaded from the CCDC.
;
_cell_angle_alpha 67.7290(19)
_cell_angle_beta 71.634(2)
_cell_angle_gamma 78.1997(19)
_cell_formula_units_Z 1
_cell_length_a 11.8378(3)
_cell_length_b 13.0103(3)
_cell_length_c 16.5916(3)
_cell_measurement_reflns_used 25883
_cell_measurement_temperature 116.95(10)
_cell_measurement_theta_max 32.6910
_cell_measurement_theta_min 1.8130
_cell_volume 2233.70(9)
_computing_cell_refinement 'CrysAlisPro 1.171.38.43 (Rigaku OD, 2015)'
_computing_data_collection 'CrysAlisPro 1.171.38.43 (Rigaku OD, 2015)'
_computing_data_reduction 'CrysAlisPro 1.171.38.43 (Rigaku OD, 2015)'
_computing_molecular_graphics 'Olex2 (Dolomanov et al., 2009)'
_computing_publication_material 'Olex2 (Dolomanov et al., 2009)'
_computing_structure_refinement 'ShelXL (Sheldrick, 2015)'
_computing_structure_solution 'ShelXS (Sheldrick, 2008)'
_diffrn_ambient_environment N~2~
_diffrn_ambient_temperature 116.95(10)
_diffrn_detector 'CCD plate'
_diffrn_detector_area_resol_mean 10.4566
_diffrn_detector_type AtlasS2
_diffrn_measured_fraction_theta_full 0.998
_diffrn_measured_fraction_theta_max 0.998
_diffrn_measurement_details
;
List of Runs (angles in degrees, time in seconds):

  # Type    Start    End  Width  t~exp~   \w     \q     \k     \f   Frames
#--------------------------------------------------------------------------
  1  \w    -14.00  97.00   1.00   40.00    --   20.14  77.00-150.00  111
  2  \w     -9.00  94.00   1.00   40.00    --   20.14  57.00  90.00  103
  3  \w     -1.00  95.00   1.00   40.00    --   20.14  37.00   0.00   96
  4  \w    -56.00  45.00   1.00   40.00    --   20.14 -37.00 -60.00  101
  5  \w    -25.00  62.00   1.00   40.00    --   20.14 -99.00  90.00   87
  6  \w     48.00 110.00   1.00   40.00    --   20.14 178.00-120.00   62
  7  \w    -52.00  50.00   1.00   40.00    --   20.14 -57.00-150.00  102
  8  \w    -80.00 -44.00   1.00   40.00    --  -20.45 128.00-131.95   36
;
_diffrn_measurement_device 'four-circle diffractometer'
_diffrn_measurement_device_type 'Xcalibur, AtlasS2, Gemini'
_diffrn_measurement_method '\w scans'
_diffrn_orient_matrix_type 'CrysAlisPro convention (1999,Acta A55,543-557)'
_diffrn_orient_matrix_UB_11 -0.0140689000
_diffrn_orient_matrix_UB_12 0.0410148000
_diffrn_orient_matrix_UB_13 -0.0391256000
_diffrn_orient_matrix_UB_21 -0.0530665000
_diffrn_orient_matrix_UB_22 -0.0248115000
_diffrn_orient_matrix_UB_23 0.0099832000
_diffrn_orient_matrix_UB_31 -0.0317750000
_diffrn_orient_matrix_UB_32 0.0347251000
_diffrn_orient_matrix_UB_33 0.0257157000
_diffrn_radiation_monochromator graphite
_diffrn_radiation_probe x-ray
_diffrn_radiation_type MoK\a
_diffrn_radiation_wavelength 0.71073
_diffrn_reflns_av_R_equivalents 0.0187
_diffrn_reflns_av_unetI/netI 0.0368
_diffrn_reflns_Laue_measured_fraction_full 0.998
_diffrn_reflns_Laue_measured_fraction_max 0.998
_diffrn_reflns_limit_h_max 16
_diffrn_reflns_limit_h_min -16
_diffrn_reflns_limit_k_max 18
_diffrn_reflns_limit_k_min -18
_diffrn_reflns_limit_l_max 23
_diffrn_reflns_limit_l_min -23
_diffrn_reflns_number 46042
_diffrn_reflns_point_group_measured_fraction_full 0.998
_diffrn_reflns_point_group_measured_fraction_max 0.998
_diffrn_reflns_theta_full 26.000
_diffrn_reflns_theta_max 30.508
_diffrn_reflns_theta_min 1.821
_diffrn_source 'fine-focus sealed X-ray tube'
_diffrn_source_type 'Enhance (Mo) X-ray Source'
_exptl_absorpt_coefficient_mu 0.242
_exptl_absorpt_correction_T_max 0.985
_exptl_absorpt_correction_T_min 0.974
_exptl_absorpt_correction_type analytical
_exptl_absorpt_process_details
;
CrysAlisPro 1.171.38.43 (Rigaku Oxford Diffraction, 2015)
Analytical numeric absorption correction using a multifaceted crystal
            model based on expressions derived by R.C. Clark & J.S. Reid.
(Clark, R. C. & Reid, J. S. (1995). Acta Cryst. A51, 887-897)
Empirical absorption correction using spherical harmonics,
 implemented in SCALE3 ABSPACK scaling algorithm.
;
_exptl_crystal_colour 'metallic dark black'
_exptl_crystal_colour_lustre metallic
_exptl_crystal_colour_modifier dark
_exptl_crystal_colour_primary black
_exptl_crystal_density_diffrn 1.301
_exptl_crystal_description prism
_exptl_crystal_F_000 930
_exptl_crystal_preparation 'Magnetic properties'
_exptl_crystal_recrystallization_method 'Re-crystallisation from solvent: Hexane/o-dichlorobenzene'
_exptl_crystal_size_max 0.368
_exptl_crystal_size_mid 0.248
_exptl_crystal_size_min 0.198
_refine_diff_density_max 0.433
_refine_diff_density_min -0.382
_refine_diff_density_rms 0.050
_refine_ls_abs_structure_details
;
 Refined as an inversion twin.
;
_refine_ls_abs_structure_Flack 0.391(14)
_refine_ls_extinction_method none
_refine_ls_goodness_of_fit_ref 1.041
_refine_ls_hydrogen_treatment constr
_refine_ls_matrix_type full
_refine_ls_number_parameters 1163
_refine_ls_number_reflns 26916
_refine_ls_number_restraints 3
_refine_ls_restrained_S_all 1.041
_refine_ls_R_factor_all 0.0450
_refine_ls_R_factor_gt 0.0379
_refine_ls_shift/su_max 0.001
_refine_ls_shift/su_mean 0.000
_refine_ls_structure_factor_coef Fsqd
_refine_ls_weighting_details 'w=1/[\s^2^(Fo^2^)+(0.0518P)^2^+0.2776P] where P=(Fo^2^+2Fc^2^)/3'
_refine_ls_weighting_scheme calc
_refine_ls_wR_factor_gt 0.0920
_refine_ls_wR_factor_ref 0.0963
_reflns_Friedel_coverage 1.000
_reflns_Friedel_fraction_full 0.998
_reflns_Friedel_fraction_max 0.998
_reflns_number_gt 24196
_reflns_number_total 26916
_reflns_threshold_expression 'I > 2\s(I)'
_cod_data_source_file c7ce01918a2.cif
_cod_data_source_block TiOPcPentyl4N
_cod_depositor_comments
;
The following automatic conversions were performed:

'_chemical_melting_point' value 'not measured' was changed to '?' -
the value is undefined or not given.

Automatic conversion script
Id: cif_fix_values 4973 2017-02-22 13:04:09Z antanas 

 Adding full bibliography for 7229722--7229730.cif.
;
_cod_original_cell_volume 2233.71(9)
_cod_database_code 7229722
_shelx_shelxl_version_number 2016/6
_chemical_oxdiff_formula 'C52 H60 N9 Ti1 O1'
_chemical_oxdiff_usercomment TiOPc_TPA
_shelx_space_group_comment
;
The symmetry employed for this shelxl refinement is uniquely defined
by the following loop, which should always be used as a source of
symmetry information in preference to the above space-group names.
They are only intended as comments.
;
_reflns_odcompleteness_completeness 99.91
_reflns_odcompleteness_iscentric 1
_reflns_odcompleteness_theta 30.44
_olex2_refinement_description
;
1. Twinned data refinement
 Scales: 0.609(14) 0.391(14)
2. Fixed Uiso
 At 1.2 times of:
  All C(H) groups, All C(H,H) groups
 At 1.5 times of:
  All C(H,H,H) groups
3. Shared sites
{C425, C411}
4. Others
 Sof(C422)=Sof(H42D)=Sof(H42E)=Sof(C423)=Sof(H42F)=Sof(H42G)=Sof(C421)=
 Sof(H42H)=Sof(H42I)=Sof(C424)=Sof(H42J)=Sof(H42K)=Sof(H42L)=Sof(C425)=1-FVAR(1)
 Sof(C411)=Sof(C412)=Sof(H41F)=Sof(H41G)=Sof(C413)=Sof(H41H)=Sof(H41I)=
 Sof(C414)=Sof(H41J)=Sof(H41K)=Sof(C415)=Sof(H41L)=Sof(H41M)=Sof(H41N)=FVAR(1)
5.a Secondary CH2 refined with riding coordinates:
 C401(H40A,H40B), C402(H40C,H40D), C403(H40E,H40F), C404(H40G,H40H), C406(H40L,
 H40M), C407(H40N,H40O), C408(H40P,H40Q), C409(H40R,H40S), C411(H41D,H41E),
 C412(H41F,H41G), C413(H41H,H41I), C414(H41J,H41K), C416(H41O,H41P), C417(H41Q,
 H41R), C418(H41S,H41T), C419(H41U,H41V), C301(H30A,H30B), C302(H30C,H30D),
 C303(H30E,H30F), C304(H30G,H30H), C306(H30L,H30M), C307(H30N,H30O), C308(H30P,
 H30Q), C309(H30R,H30S), C311(H31D,H31E), C312(H31F,H31G), C313(H31H,H31I),
 C314(H31J,H31K), C316(H31O,H31P), C317(H31Q,H31R), C318(H31S,H31T), C319(H31U,
 H31V), C422(H42D,H42E), C423(H42F,H42G), C421(H42H,H42I)
5.b Aromatic/amide H refined with riding coordinates:
 C117(H117), C118(H118), C119(H119), C120(H120), C121(H121), C122(H122),
 C123(H123), C124(H124), C125(H125), C126(H126), C127(H127), C128(H128),
 C129(H129), C130(H130), C131(H131), C132(H132), C217(H217), C218(H218),
 C219(H219), C220(H220), C221(H221), C222(H222), C223(H223), C224(H224),
 C225(H225), C226(H226), C227(H227), C228(H228), C229(H229), C230(H230),
 C231(H231), C232(H232)
5.c Idealised Me refined as rotating group:
 C405(H40I,H40J,H40K), C410(H41A,H41B,H41C), C415(H41L,H41M,H41N), C420(H42A,
 H42B,H42C), C305(H30I,H30J,H30K), C310(H31A,H31B,H31C), C315(H31L,H31M,H31N),
 C320(H32A,H32B,H32C), C424(H42J,H42K,H42L)
;
_olex2_submission_special_instructions 'No special instructions were received'
_oxdiff_exptl_absorpt_empirical_details
;
Empirical correction (ABSPACK) includes:
- Absorption correction using spherical harmonics
- Frame scaling
;
_oxdiff_exptl_absorpt_empirical_full_max 1.083
_oxdiff_exptl_absorpt_empirical_full_min 0.920

loop_
_space_group_symop_operation_xyz
'x, y, z'

loop_
_atom_site_label
_atom_site_type_symbol
_atom_site_fract_x
_atom_site_fract_y
_atom_site_fract_z
_atom_site_U_iso_or_equiv
_atom_site_adp_type
_atom_site_occupancy
_atom_site_site_symmetry_order
_atom_site_calc_flag
_atom_site_refinement_flags_posn
_atom_site_refinement_flags_occupancy
_atom_site_disorder_assembly
_atom_site_disorder_group
Ti1 Ti 0.99588(3) 0.18842(3) 0.74643(2) 0.01135(8) Uani 1 1 d . . . .
O1 O 1.14096(16) 0.15097(16) 0.72174(13) 0.0189(4) Uani 1 1 d . . . .
N101 N 0.96506(18) 0.30359(17) 0.81040(14) 0.0134(4) Uani 1 1 d . . . .
N102 N 0.92412(18) 0.08019(17) 0.87355(14) 0.0123(4) Uani 1 1 d . . . .
N103 N 0.91791(18) 0.09828(17) 0.70230(14) 0.0133(4) Uani 1 1 d . . . .
N104 N 0.95937(18) 0.32309(18) 0.63765(14) 0.0140(4) Uani 1 1 d . . . .
N105 N 0.92316(18) 0.18617(18) 0.96856(14) 0.0132(4) Uani 1 1 d . . . .
N106 N 0.89433(18) -0.07264(17) 0.83266(14) 0.0132(4) Uani 1 1 d . . . .
N107 N 0.91634(19) 0.22613(18) 0.55116(14) 0.0145(4) Uani 1 1 d . . . .
N108 N 0.98377(19) 0.47582(18) 0.68130(15) 0.0156(4) Uani 1 1 d . . . .
C101 C 0.9770(2) 0.4171(2) 0.76641(17) 0.0143(5) Uani 1 1 d . . . .
C102 C 0.9682(2) 0.4685(2) 0.83264(17) 0.0146(5) Uani 1 1 d . . . .
C103 C 0.9428(2) 0.3852(2) 0.91754(17) 0.0138(5) Uani 1 1 d . . . .
C104 C 0.9431(2) 0.2822(2) 0.90266(16) 0.0126(4) Uani 1 1 d . . . .
C105 C 0.9152(2) 0.0922(2) 0.95484(16) 0.0126(4) Uani 1 1 d . . . .
C106 C 0.8935(2) -0.0120(2) 1.02603(16) 0.0119(4) Uani 1 1 d . . . .
C107 C 0.8895(2) -0.0897(2) 0.98623(16) 0.0124(4) Uani 1 1 d . . . .
C108 C 0.9054(2) -0.0286(2) 0.89112(16) 0.0120(4) Uani 1 1 d . . . .
C109 C 0.8966(2) -0.0125(2) 0.74798(17) 0.0132(5) Uani 1 1 d . . . .
C110 C 0.8727(2) -0.0571(2) 0.68696(16) 0.0141(5) Uani 1 1 d . . . .
C111 C 0.8815(2) 0.0294(2) 0.60397(17) 0.0139(5) Uani 1 1 d . . . .
C112 C 0.9080(2) 0.1279(2) 0.61469(16) 0.0134(5) Uani 1 1 d . . . .
C113 C 0.9359(2) 0.3176(2) 0.56294(16) 0.0140(5) Uani 1 1 d . . . .
C114 C 0.9340(2) 0.4277(2) 0.49722(17) 0.0150(5) Uani 1 1 d . . . .
C115 C 0.9559(2) 0.5001(2) 0.53490(17) 0.0150(5) Uani 1 1 d . . . .
C116 C 0.9701(2) 0.4324(2) 0.62288(17) 0.0145(5) Uani 1 1 d . . . .
C117 C 0.9740(2) 0.5783(2) 0.82275(19) 0.0182(5) Uani 1 1 d . . . .
H117 H 0.992571 0.632702 0.765958 0.022 Uiso 1 1 calc R . . .
C118 C 0.9510(3) 0.6039(2) 0.90115(19) 0.0202(5) Uani 1 1 d . . . .
H118 H 0.954628 0.676712 0.896651 0.024 Uiso 1 1 calc R . . .
C119 C 0.9225(2) 0.5214(2) 0.98693(19) 0.0195(5) Uani 1 1 d . . . .
H119 H 0.906617 0.540791 1.038182 0.023 Uiso 1 1 calc R . . .
C120 C 0.9176(2) 0.4111(2) 0.99659(18) 0.0162(5) Uani 1 1 d . . . .
H120 H 0.898452 0.356695 1.053316 0.019 Uiso 1 1 calc R . . .
C121 C 0.8746(2) -0.0437(2) 1.11967(16) 0.0145(5) Uani 1 1 d . . . .
H121 H 0.874435 0.007703 1.146249 0.017 Uiso 1 1 calc R . . .
C122 C 0.8561(2) -0.1543(2) 1.17148(17) 0.0157(5) Uani 1 1 d . . . .
H122 H 0.844833 -0.177660 1.233598 0.019 Uiso 1 1 calc R . . .
C123 C 0.8542(2) -0.2316(2) 1.13113(17) 0.0155(5) Uani 1 1 d . . . .
H123 H 0.842518 -0.305388 1.167187 0.019 Uiso 1 1 calc R . . .
C124 C 0.8692(2) -0.2002(2) 1.03901(17) 0.0142(5) Uani 1 1 d . . . .
H124 H 0.865830 -0.251235 1.013133 0.017 Uiso 1 1 calc R . . .
C125 C 0.8446(2) -0.1619(2) 0.69922(18) 0.0176(5) Uani 1 1 d . . . .
H125 H 0.836046 -0.218570 0.755018 0.021 Uiso 1 1 calc R . . .
C126 C 0.8298(3) -0.1793(2) 0.62595(19) 0.0201(5) Uani 1 1 d . . . .
H126 H 0.812431 -0.248976 0.632425 0.024 Uiso 1 1 calc R . . .
C127 C 0.8406(2) -0.0931(2) 0.54184(18) 0.0200(5) Uani 1 1 d . . . .
H127 H 0.830949 -0.107029 0.493520 0.024 Uiso 1 1 calc R . . .
C128 C 0.8655(2) 0.0128(2) 0.52974(17) 0.0173(5) Uani 1 1 d . . . .
H128 H 0.871180 0.070258 0.474529 0.021 Uiso 1 1 calc R . . .
C129 C 0.9154(2) 0.4693(2) 0.41001(18) 0.0191(5) Uani 1 1 d . . . .
H129 H 0.901160 0.422109 0.384648 0.023 Uiso 1 1 calc R . . .
C130 C 0.9193(3) 0.5823(3) 0.36368(19) 0.0247(6) Uani 1 1 d . . . .
H130 H 0.908095 0.611418 0.305871 0.030 Uiso 1 1 calc R . . .
C131 C 0.9397(3) 0.6551(2) 0.4019(2) 0.0241(6) Uani 1 1 d . . . .
H131 H 0.940801 0.730965 0.369028 0.029 Uiso 1 1 calc R . . .
C132 C 0.9582(3) 0.6152(2) 0.48739(18) 0.0206(5) Uani 1 1 d . . . .
H132 H 0.971660 0.663102 0.512470 0.025 Uiso 1 1 calc R . . .
Ti2 Ti 0.54767(3) 0.03970(3) 0.17354(2) 0.01163(8) Uani 1 1 d . . . .
O2 O 0.40253(16) 0.07604(16) 0.19398(13) 0.0188(4) Uani 1 1 d . . . .
N201 N 0.61811(19) 0.13208(18) 0.22092(14) 0.0140(4) Uani 1 1 d . . . .
N202 N 0.62281(18) 0.14741(17) 0.04736(14) 0.0133(4) Uani 1 1 d . . . .
N203 N 0.58643(18) -0.07820(17) 0.11032(14) 0.0135(4) Uani 1 1 d . . . .
N204 N 0.57853(19) -0.09203(18) 0.28481(14) 0.0143(4) Uani 1 1 d . . . .
N205 N 0.64829(19) 0.30123(18) 0.08711(15) 0.0145(4) Uani 1 1 d . . . .
N206 N 0.62636(18) 0.04286(18) -0.04803(14) 0.0133(4) Uani 1 1 d . . . .
N207 N 0.56613(19) -0.24829(18) 0.24255(15) 0.0158(4) Uani 1 1 d . . . .
N208 N 0.61088(19) 0.00379(18) 0.37515(14) 0.0156(4) Uani 1 1 d . . . .
C201 C 0.6237(2) 0.1047(2) 0.30837(17) 0.0147(5) Uani 1 1 d . . . .
C202 C 0.6519(2) 0.1992(2) 0.32009(18) 0.0150(5) Uani 1 1 d . . . .
C203 C 0.6656(2) 0.2858(2) 0.23524(17) 0.0151(5) Uani 1 1 d . . . .
C204 C 0.6436(2) 0.2422(2) 0.17460(17) 0.0135(5) Uani 1 1 d . . . .
C205 C 0.6415(2) 0.2566(2) 0.02995(17) 0.0133(5) Uani 1 1 d . . . .
C206 C 0.6582(2) 0.3177(2) -0.06664(16) 0.0130(5) Uani 1 1 d . . . .
C207 C 0.6555(2) 0.2413(2) -0.10646(17) 0.0137(5) Uani 1 1 d . . . .
C208 C 0.6333(2) 0.1340(2) -0.03367(16) 0.0124(4) Uani 1 1 d . . . .
C209 C 0.6081(2) -0.0562(2) 0.01890(17) 0.0134(5) Uani 1 1 d . . . .
C210 C 0.6065(2) -0.1589(2) 0.00409(17) 0.0137(5) Uani 1 1 d . . . .
C211 C 0.5804(2) -0.2415(2) 0.09030(18) 0.0148(5) Uani 1 1 d . . . .
C212 C 0.5730(2) -0.1901(2) 0.15485(17) 0.0141(5) Uani 1 1 d . . . .
C213 C 0.5731(2) -0.2042(2) 0.29937(17) 0.0151(5) Uani 1 1 d . . . .
C214 C 0.5837(2) -0.2700(2) 0.39048(17) 0.0167(5) Uani 1 1 d . . . .
C215 C 0.5958(2) -0.1966(2) 0.43005(18) 0.0167(5) Uani 1 1 d . . . .
C216 C 0.5940(2) -0.0850(2) 0.36211(17) 0.0149(5) Uani 1 1 d . . . .
C217 C 0.6672(2) 0.2169(2) 0.39395(18) 0.0174(5) Uani 1 1 d . . . .
H217 H 0.658764 0.160233 0.449727 0.021 Uiso 1 1 calc R . . .
C218 C 0.6952(3) 0.3206(2) 0.3821(2) 0.0218(6) Uani 1 1 d . . . .
H218 H 0.704112 0.333976 0.430834 0.026 Uiso 1 1 calc R . . .
C219 C 0.7104(3) 0.4065(2) 0.2974(2) 0.0217(6) Uani 1 1 d . . . .
H219 H 0.729717 0.475358 0.291309 0.026 Uiso 1 1 calc R . . .
C220 C 0.6971(2) 0.3903(2) 0.22268(18) 0.0171(5) Uani 1 1 d . . . .
H220 H 0.708623 0.446562 0.166579 0.020 Uiso 1 1 calc R . . .
C221 C 0.6775(2) 0.4288(2) -0.11812(18) 0.0165(5) Uani 1 1 d . . . .
H221 H 0.680120 0.479450 -0.091636 0.020 Uiso 1 1 calc R . . .
C222 C 0.6927(2) 0.4606(2) -0.21059(18) 0.0185(5) Uani 1 1 d . . . .
H222 H 0.704749 0.534338 -0.246645 0.022 Uiso 1 1 calc R . . .
C223 C 0.6902(2) 0.3837(2) -0.25058(18) 0.0180(5) Uani 1 1 d . . . .
H223 H 0.700567 0.407488 -0.312623 0.022 Uiso 1 1 calc R . . .
C224 C 0.6725(2) 0.2728(2) -0.19936(17) 0.0157(5) Uani 1 1 d . . . .
H224 H 0.671993 0.221639 -0.225981 0.019 Uiso 1 1 calc R . . .
C225 C 0.6276(2) -0.1853(2) -0.07382(18) 0.0167(5) Uani 1 1 d . . . .
H225 H 0.648231 -0.131828 -0.130913 0.020 Uiso 1 1 calc R . . .
C226 C 0.6167(3) -0.2939(2) -0.06288(19) 0.0202(5) Uani 1 1 d . . . .
H226 H 0.629146 -0.313216 -0.113761 0.024 Uiso 1 1 calc R . . .
C227 C 0.5872(3) -0.3764(2) 0.0235(2) 0.0234(6) Uani 1 1 d . . . .
H227 H 0.579457 -0.448459 0.028488 0.028 Uiso 1 1 calc R . . .
C228 C 0.5698(2) -0.3512(2) 0.10003(19) 0.0186(5) Uani 1 1 d . . . .
H228 H 0.551406 -0.405512 0.156878 0.022 Uiso 1 1 calc R . . .
C229 C 0.5871(2) -0.3848(2) 0.43604(19) 0.0210(5) Uani 1 1 d . . . .
H229 H 0.579092 -0.433529 0.409639 0.025 Uiso 1 1 calc R . . .
C230 C 0.6029(3) -0.4234(3) 0.5227(2) 0.0260(6) Uani 1 1 d . . . .
H230 H 0.605984 -0.499620 0.554819 0.031 Uiso 1 1 calc R . . .
C231 C 0.6142(3) -0.3499(2) 0.56202(19) 0.0241(6) Uani 1 1 d . . . .
H231 H 0.623978 -0.378197 0.620220 0.029 Uiso 1 1 calc R . . .
C232 C 0.6112(2) -0.2349(2) 0.51642(18) 0.0201(5) Uani 1 1 d . . . .
H232 H 0.619255 -0.186115 0.542821 0.024 Uiso 1 1 calc R . . .
N4 N 0.24933(17) 0.24098(16) 0.35967(13) 0.0177(4) Uani 1 1 d . . A 1
C401 C 0.2227(2) 0.3064(2) 0.42361(16) 0.0207(4) Uani 1 1 d . . A 1
H40A H 0.181425 0.378294 0.397337 0.025 Uiso 1 1 calc R . A 1
H40B H 0.167812 0.267078 0.479543 0.025 Uiso 1 1 calc R . A 1
C402 C 0.3287(2) 0.3268(2) 0.44645(18) 0.0236(5) Uani 1 1 d . . A 1
H40C H 0.373337 0.383303 0.395452 0.028 Uiso 1 1 calc R . A 1
H40D H 0.381609 0.258625 0.460186 0.028 Uiso 1 1 calc R . A 1
C403 C 0.2820(2) 0.3657(2) 0.52794(17) 0.0244(5) Uani 1 1 d . . A 1
H40E H 0.225738 0.431373 0.514039 0.029 Uiso 1 1 calc R . A 1
H40F H 0.238698 0.307711 0.578304 0.029 Uiso 1 1 calc R . A 1
C404 C 0.3774(3) 0.3932(3) 0.5565(2) 0.0431(8) Uani 1 1 d . . A 1
H40G H 0.414099 0.457582 0.509205 0.052 Uiso 1 1 calc R . A 1
H40H H 0.438874 0.330936 0.563522 0.052 Uiso 1 1 calc R . A 1
C405 C 0.3296(3) 0.4181(3) 0.6444(2) 0.0417(8) Uani 1 1 d . . A 1
H40I H 0.272079 0.482412 0.636841 0.063 Uiso 1 1 calc GR . A 1
H40J H 0.394514 0.432431 0.660521 0.063 Uiso 1 1 calc GR . A 1
H40K H 0.292245 0.355093 0.691352 0.063 Uiso 1 1 calc GR . A 1
C406 C 0.1324(2) 0.2474(2) 0.33720(16) 0.0202(4) Uani 1 1 d . . A 1
H40L H 0.069047 0.232682 0.392872 0.024 Uiso 1 1 calc R . A 1
H40M H 0.115020 0.323215 0.299113 0.024 Uiso 1 1 calc R . A 1
C407 C 0.1285(2) 0.1685(2) 0.29018(19) 0.0227(5) Uani 1 1 d . . A 1
H40N H 0.126561 0.092616 0.332326 0.027 Uiso 1 1 calc R . A 1
H40O H 0.199685 0.171579 0.240555 0.027 Uiso 1 1 calc R . A 1
C408 C 0.0171(3) 0.2024(2) 0.2545(2) 0.0227(5) Uani 1 1 d . . A 1
H40P H 0.026056 0.273183 0.205254 0.027 Uiso 1 1 calc R . A 1
H40Q H -0.052080 0.212804 0.302121 0.027 Uiso 1 1 calc R . A 1
C409 C -0.0048(3) 0.1146(2) 0.22086(19) 0.0251(6) Uani 1 1 d . . A 1
H40R H -0.063009 0.147325 0.185726 0.030 Uiso 1 1 calc R . A 1
H40S H 0.069248 0.094405 0.181381 0.030 Uiso 1 1 calc R . A 1
C410 C -0.0497(2) 0.0092(2) 0.29745(16) 0.0246(5) Uani 1 1 d . . A 1
H41A H -0.055323 -0.044755 0.272666 0.037 Uiso 1 1 calc GR . A 1
H41B H -0.127202 0.027308 0.333114 0.037 Uiso 1 1 calc GR . A 1
H41C H 0.005004 -0.021148 0.334731 0.037 Uiso 1 1 calc GR . A 1
C411 C 0.2953(2) 0.12027(19) 0.40254(17) 0.019(8) Uani 1 1 d . . A 1
H41D H 0.320888 0.086187 0.356032 0.022 Uiso 1 1 calc R . A 1
H41E H 0.366079 0.121241 0.419675 0.022 Uiso 1 1 calc R . A 1
C412 C 0.2175(5) 0.0470(4) 0.4804(4) 0.0223(10) Uani 0.564(7) 1 d . P A 1
H41F H 0.137014 0.062259 0.472852 0.027 Uiso 0.564(7) 1 calc R P A 1
H41G H 0.214802 0.061950 0.534027 0.027 Uiso 0.564(7) 1 calc R P A 1
C413 C 0.2608(5) -0.0756(4) 0.4930(3) 0.0250(11) Uani 0.564(7) 1 d . P A 1
H41H H 0.266703 -0.088929 0.438023 0.030 Uiso 0.564(7) 1 calc R P A 1
H41I H 0.340341 -0.090535 0.502138 0.030 Uiso 0.564(7) 1 calc R P A 1
C414 C 0.1811(5) -0.1562(4) 0.5710(3) 0.0308(12) Uani 0.564(7) 1 d . P A 1
H41J H 0.097278 -0.135595 0.572076 0.037 Uiso 0.564(7) 1 calc R P A 1
H41K H 0.192643 -0.164662 0.628597 0.037 Uiso 0.564(7) 1 calc R P A 1
C415 C 0.2305(9) -0.2591(6) 0.5443(7) 0.060(2) Uani 0.564(7) 1 d . P A 1
H41L H 0.226194 -0.243961 0.484009 0.090 Uiso 0.564(7) 1 calc GR P A 1
H41M H 0.184255 -0.319889 0.585155 0.090 Uiso 0.564(7) 1 calc GR P A 1
H41N H 0.312293 -0.278570 0.546921 0.090 Uiso 0.564(7) 1 calc GR P A 1
C422 C 0.2418(6) -0.0607(5) 0.5371(5) 0.0274(15) Uiso 0.436(7) 1 d . P A -2
H42D H 0.327394 -0.072845 0.530300 0.033 Uiso 0.436(7) 1 calc R P A -2
H42E H 0.202829 -0.089431 0.601106 0.033 Uiso 0.436(7) 1 calc R P A -2
C423 C 0.2107(7) -0.1276(6) 0.4906(5) 0.0321(18) Uiso 0.436(7) 1 d . P A -2
H42F H 0.267523 -0.122174 0.432682 0.038 Uiso 0.436(7) 1 calc R P A -2
H42G H 0.130416 -0.105512 0.482770 0.038 Uiso 0.436(7) 1 calc R P A -2
C421 C 0.2065(7) 0.0645(6) 0.5024(5) 0.0185(15) Uiso 0.436(7) 1 d . P A -2
H42H H 0.212499 0.098231 0.543800 0.022 Uiso 0.436(7) 1 calc R P A -2
H42I H 0.124332 0.078248 0.498616 0.022 Uiso 0.436(7) 1 calc R P A -2
C424 C 0.2245(9) -0.2799(8) 0.5821(6) 0.033(2) Uiso 0.436(7) 1 d . P A -2
H42J H 0.241341 -0.334981 0.553365 0.050 Uiso 0.436(7) 1 calc GR P A -2
H42K H 0.150609 -0.292017 0.628463 0.050 Uiso 0.436(7) 1 calc GR P A -2
H42L H 0.288061 -0.285746 0.608426 0.050 Uiso 0.436(7) 1 calc GR P A -2
C416 C 0.3481(2) 0.2892(2) 0.27515(16) 0.0217(5) Uani 1 1 d . . A 1
H41O H 0.365487 0.242755 0.237917 0.026 Uiso 1 1 calc R . A 1
H41P H 0.419848 0.284335 0.293348 0.026 Uiso 1 1 calc R . A 1
C417 C 0.3212(2) 0.4102(2) 0.21729(17) 0.0252(5) Uani 1 1 d . . A 1
H41Q H 0.246427 0.441566 0.248472 0.030 Uiso 1 1 calc R . A 1
H41R H 0.384031 0.453810 0.208725 0.030 Uiso 1 1 calc R . A 1
C418 C 0.3122(3) 0.4175(3) 0.1256(2) 0.0395(8) Uani 1 1 d . . A 1
H41S H 0.258654 0.364509 0.134704 0.047 Uiso 1 1 calc R . A 1
H41T H 0.390517 0.396130 0.091451 0.047 Uiso 1 1 calc R . A 1
C419 C 0.2671(4) 0.5339(3) 0.0703(2) 0.0487(9) Uani 1 1 d . . A 1
H41U H 0.311074 0.588961 0.070579 0.058 Uiso 1 1 calc R . A 1
H41V H 0.282615 0.537797 0.008259 0.058 Uiso 1 1 calc R . A 1
C420 C 0.1345(4) 0.5621(3) 0.1067(3) 0.0585(11) Uani 1 1 d . . A 1
H42A H 0.108910 0.632769 0.067118 0.088 Uiso 1 1 calc GR . A 1
H42B H 0.119785 0.566154 0.165745 0.088 Uiso 1 1 calc GR . A 1
H42C H 0.090878 0.505281 0.110173 0.088 Uiso 1 1 calc GR . A 1
N3 N 0.28484(17) 0.98985(17) 0.93903(14) 0.0178(4) Uani 1 1 d . . . .
C301 C 0.40829(19) 1.01253(19) 0.87496(15) 0.0183(4) Uani 1 1 d . . . .
H30A H 0.444510 0.945644 0.860401 0.022 Uiso 1 1 calc R . . .
H30B H 0.457068 1.025964 0.906580 0.022 Uiso 1 1 calc R . . .
C302 C 0.4130(2) 1.1099(2) 0.78705(16) 0.0216(4) Uani 1 1 d . . . .
H30C H 0.406644 1.179548 0.797559 0.026 Uiso 1 1 calc R . . .
H30D H 0.346453 1.111864 0.763993 0.026 Uiso 1 1 calc R . . .
C303 C 0.5319(3) 1.0962(3) 0.7177(2) 0.0278(6) Uani 1 1 d . . . .
H30E H 0.545710 1.167480 0.669823 0.033 Uiso 1 1 calc R . . .
H30F H 0.596230 1.076077 0.747051 0.033 Uiso 1 1 calc R . . .
C304 C 0.5370(3) 1.0087(3) 0.6759(2) 0.0311(7) Uani 1 1 d . . . .
H30G H 0.521693 0.937635 0.723877 0.037 Uiso 1 1 calc R . . .
H30H H 0.617108 1.000367 0.638057 0.037 Uiso 1 1 calc R . . .
C305 C 0.4478(3) 1.0364(3) 0.6194(2) 0.0364(7) Uani 1 1 d . . . .
H30I H 0.451658 1.112321 0.579204 0.055 Uiso 1 1 calc GR . . .
H30J H 0.368427 1.027015 0.658527 0.055 Uiso 1 1 calc GR . . .
H30K H 0.467259 0.987373 0.584889 0.055 Uiso 1 1 calc GR . . .
C306 C 0.3024(2) 0.9000(2) 1.02682(17) 0.0211(5) Uani 1 1 d . . . .
H30L H 0.349092 0.835391 1.012938 0.025 Uiso 1 1 calc R . . .
H30M H 0.348481 0.927958 1.051808 0.025 Uiso 1 1 calc R . . .
C307 C 0.1872(2) 0.8625(2) 1.09854(17) 0.0286(5) Uani 1 1 d . . . .
H30N H 0.138244 0.838174 1.073288 0.034 Uiso 1 1 calc R . . .
H30O H 0.142687 0.925137 1.116568 0.034 Uiso 1 1 calc R . . .
C308 C 0.2130(3) 0.7668(3) 1.18177(19) 0.0341(6) Uani 1 1 d . . . .
H30P H 0.140600 0.729966 1.216136 0.041 Uiso 1 1 calc R . . .
H30Q H 0.273153 0.712562 1.161528 0.041 Uiso 1 1 calc R . . .
C309 C 0.2553(3) 0.8013(4) 1.2434(2) 0.0485(9) Uani 1 1 d . . . .
H30R H 0.194150 0.852491 1.266913 0.058 Uiso 1 1 calc R . . .
H30S H 0.326771 0.839791 1.209706 0.058 Uiso 1 1 calc R . . .
C310 C 0.2829(4) 0.6985(5) 1.3223(2) 0.0825(18) Uani 1 1 d . . . .
H31A H 0.349220 0.651788 1.299418 0.124 Uiso 1 1 calc GR . . .
H31B H 0.214038 0.657299 1.352734 0.124 Uiso 1 1 calc GR . . .
H31C H 0.302711 0.722355 1.363909 0.124 Uiso 1 1 calc GR . . .
C311 C 0.2121(2) 0.94982(19) 0.89735(16) 0.0183(4) Uani 1 1 d . . . .
H31D H 0.131366 0.942929 0.936301 0.022 Uiso 1 1 calc R . . .
H31E H 0.207329 1.006374 0.839796 0.022 Uiso 1 1 calc R . . .
C312 C 0.2613(2) 0.8390(2) 0.88225(19) 0.0250(5) Uani 1 1 d . . . .
H31F H 0.251049 0.778971 0.939992 0.030 Uiso 1 1 calc R . . .
H31G H 0.346216 0.839979 0.852574 0.030 Uiso 1 1 calc R . . .
C313 C 0.1969(2) 0.8182(2) 0.82438(19) 0.0258(5) Uani 1 1 d . . . .
H31H H 0.203772 0.880620 0.768193 0.031 Uiso 1 1 calc R . . .
H31I H 0.112658 0.814376 0.855617 0.031 Uiso 1 1 calc R . . .
C314 C 0.2468(3) 0.7103(2) 0.8031(2) 0.0301(6) Uani 1 1 d . . . .
H31J H 0.239881 0.648012 0.859443 0.036 Uiso 1 1 calc R . . .
H31K H 0.198460 0.698986 0.770192 0.036 Uiso 1 1 calc R . . .
C315 C 0.3765(3) 0.7100(3) 0.7482(3) 0.0469(9) Uani 1 1 d . . . .
H31L H 0.386892 0.777713 0.697213 0.070 Uiso 1 1 calc GR . . .
H31M H 0.397524 0.647179 0.727642 0.070 Uiso 1 1 calc GR . . .
H31N H 0.427016 0.704906 0.785171 0.070 Uiso 1 1 calc GR . . .
C316 C 0.2185(2) 1.0958(2) 0.95516(17) 0.0201(4) Uani 1 1 d . . . .
H31O H 0.138533 1.079984 0.993219 0.024 Uiso 1 1 calc R . . .
H31P H 0.210546 1.150891 0.897761 0.024 Uiso 1 1 calc R . . .
C317 C 0.2775(2) 1.1459(2) 0.99905(18) 0.0235(5) Uani 1 1 d . . . .
H31Q H 0.360324 1.155108 0.965101 0.028 Uiso 1 1 calc R . . .
H31R H 0.276289 1.095908 1.059952 0.028 Uiso 1 1 calc R . . .
C318 C 0.2112(2) 1.2600(2) 1.00180(18) 0.0245(5) Uani 1 1 d . . . .
H31S H 0.125939 1.252774 1.023206 0.029 Uiso 1 1 calc R . . .
H31T H 0.233539 1.279346 1.045339 0.029 Uiso 1 1 calc R . . .
C319 C 0.2352(2) 1.3557(2) 0.91175(19) 0.0247(5) Uani 1 1 d . . . .
H31U H 0.217761 1.334836 0.866991 0.030 Uiso 1 1 calc R . . .
H31V H 0.181218 1.420727 0.918346 0.030 Uiso 1 1 calc R . . .
C320 C 0.3632(2) 1.3870(3) 0.8775(2) 0.0346(6) Uani 1 1 d . . . .
H32A H 0.370774 1.451015 0.823333 0.052 Uiso 1 1 calc GR . . .
H32B H 0.416887 1.325547 0.864882 0.052 Uiso 1 1 calc GR . . .
H32C H 0.382771 1.404153 0.922646 0.052 Uiso 1 1 calc GR . . .

loop_
_atom_site_aniso_label
_atom_site_aniso_U_11
_atom_site_aniso_U_22
_atom_site_aniso_U_33
_atom_site_aniso_U_23
_atom_site_aniso_U_13
_atom_site_aniso_U_12
Ti1 0.01221(18) 0.0114(2) 0.00969(18) -0.00279(16) -0.00322(15) -0.00054(14)
O1 0.0149(8) 0.0195(9) 0.0186(9) -0.0046(7) -0.0033(7) 0.0008(7)
N101 0.0151(9) 0.0128(10) 0.0124(9) -0.0035(8) -0.0045(7) -0.0014(7)
N102 0.0126(9) 0.0122(10) 0.0116(9) -0.0033(8) -0.0038(7) -0.0007(7)
N103 0.0161(10) 0.0127(10) 0.0110(9) -0.0042(8) -0.0044(8) 0.0004(8)
N104 0.0147(10) 0.0139(10) 0.0131(10) -0.0044(8) -0.0035(8) -0.0010(8)
N105 0.0126(9) 0.0140(10) 0.0150(10) -0.0058(8) -0.0050(8) -0.0012(7)
N106 0.0146(10) 0.0123(10) 0.0128(10) -0.0043(8) -0.0040(8) -0.0007(8)
N107 0.0175(9) 0.0129(10) 0.0114(9) -0.0030(8) -0.0038(7) -0.0003(7)
N108 0.0169(10) 0.0150(10) 0.0148(10) -0.0048(8) -0.0040(8) -0.0022(8)
C101 0.0135(11) 0.0142(12) 0.0154(11) -0.0050(10) -0.0033(9) -0.0028(9)
C102 0.0142(11) 0.0161(12) 0.0150(11) -0.0069(10) -0.0043(9) -0.0010(9)
C103 0.0129(10) 0.0128(12) 0.0158(12) -0.0044(10) -0.0043(9) -0.0016(8)
C104 0.0118(10) 0.0150(12) 0.0124(11) -0.0059(9) -0.0038(8) -0.0010(8)
C105 0.0120(10) 0.0135(11) 0.0124(11) -0.0040(9) -0.0045(8) -0.0002(8)
C106 0.0110(10) 0.0125(11) 0.0118(11) -0.0028(9) -0.0040(8) -0.0018(8)
C107 0.0120(10) 0.0137(12) 0.0127(11) -0.0061(9) -0.0047(8) 0.0014(8)
C108 0.0127(11) 0.0111(11) 0.0110(11) -0.0035(9) -0.0030(8) 0.0004(8)
C109 0.0120(11) 0.0134(12) 0.0152(11) -0.0060(10) -0.0044(9) 0.0007(8)
C110 0.0146(11) 0.0162(12) 0.0123(11) -0.0069(10) -0.0033(9) 0.0003(9)
C111 0.0156(11) 0.0145(12) 0.0121(11) -0.0063(9) -0.0032(9) -0.0002(9)
C112 0.0139(10) 0.0153(12) 0.0122(11) -0.0061(9) -0.0038(8) -0.0004(8)
C113 0.0138(10) 0.0162(12) 0.0105(10) -0.0039(9) -0.0031(8) 0.0004(8)
C114 0.0152(11) 0.0165(12) 0.0113(10) -0.0037(9) -0.0030(8) 0.0001(8)
C115 0.0168(11) 0.0130(12) 0.0128(11) -0.0031(10) -0.0026(9) -0.0010(9)
C116 0.0140(11) 0.0146(12) 0.0125(11) -0.0029(10) -0.0020(9) -0.0022(9)
C117 0.0211(13) 0.0147(13) 0.0192(12) -0.0057(10) -0.0045(10) -0.0038(10)
C118 0.0260(14) 0.0154(13) 0.0219(13) -0.0097(11) -0.0054(11) -0.0029(10)
C119 0.0220(13) 0.0207(14) 0.0194(13) -0.0110(11) -0.0050(10) -0.0020(10)
C120 0.0174(12) 0.0157(12) 0.0163(12) -0.0055(10) -0.0055(9) -0.0016(9)
C121 0.0161(11) 0.0165(12) 0.0117(11) -0.0045(10) -0.0053(9) -0.0012(9)
C122 0.0173(12) 0.0176(13) 0.0111(11) -0.0024(10) -0.0059(9) -0.0011(9)
C123 0.0184(12) 0.0143(12) 0.0130(11) -0.0024(10) -0.0059(9) -0.0012(9)
C124 0.0150(11) 0.0130(12) 0.0136(11) -0.0043(9) -0.0035(9) -0.0002(9)
C125 0.0208(12) 0.0170(13) 0.0155(12) -0.0053(10) -0.0064(10) -0.0010(10)
C126 0.0257(13) 0.0176(13) 0.0202(13) -0.0086(11) -0.0065(10) -0.0033(10)
C127 0.0240(13) 0.0254(14) 0.0152(12) -0.0097(11) -0.0055(10) -0.0057(10)
C128 0.0178(11) 0.0226(14) 0.0122(11) -0.0064(10) -0.0048(9) -0.0009(9)
C129 0.0216(12) 0.0198(13) 0.0153(11) -0.0041(10) -0.0072(9) -0.0005(9)
C130 0.0320(15) 0.0234(15) 0.0147(12) -0.0002(11) -0.0092(11) -0.0012(11)
C131 0.0347(16) 0.0141(13) 0.0200(13) 0.0005(11) -0.0107(12) -0.0017(11)
C132 0.0276(14) 0.0145(13) 0.0166(12) -0.0028(10) -0.0053(11) -0.0012(10)
Ti2 0.01174(18) 0.0117(2) 0.01177(19) -0.00474(16) -0.00290(15) -0.00072(14)
O2 0.0137(8) 0.0214(10) 0.0222(9) -0.0099(8) -0.0038(7) 0.0001(7)
N201 0.0142(9) 0.0154(11) 0.0123(10) -0.0048(8) -0.0036(8) -0.0011(8)
N202 0.0141(10) 0.0129(10) 0.0137(10) -0.0055(8) -0.0040(8) -0.0005(8)
N203 0.0132(9) 0.0130(10) 0.0140(10) -0.0047(8) -0.0036(7) -0.0005(7)
N204 0.0157(10) 0.0144(11) 0.0125(10) -0.0047(8) -0.0031(8) -0.0010(8)
N205 0.0152(10) 0.0145(10) 0.0146(10) -0.0059(8) -0.0048(8) 0.0005(8)
N206 0.0129(9) 0.0141(10) 0.0134(10) -0.0050(8) -0.0048(8) 0.0007(7)
N207 0.0174(10) 0.0141(10) 0.0145(10) -0.0042(8) -0.0026(8) -0.0026(8)
N208 0.0169(9) 0.0171(10) 0.0122(9) -0.0040(8) -0.0041(7) -0.0020(8)
C201 0.0151(11) 0.0155(12) 0.0132(11) -0.0049(9) -0.0039(9) -0.0003(8)
C202 0.0139(11) 0.0161(12) 0.0169(12) -0.0075(10) -0.0047(9) -0.0003(9)
C203 0.0150(11) 0.0148(12) 0.0157(12) -0.0061(10) -0.0049(9) 0.0011(9)
C204 0.0148(11) 0.0136(12) 0.0129(11) -0.0056(9) -0.0035(9) -0.0013(9)
C205 0.0120(11) 0.0132(12) 0.0147(11) -0.0053(10) -0.0039(9) 0.0006(9)
C206 0.0128(10) 0.0127(12) 0.0116(11) -0.0022(9) -0.0036(8) -0.0003(9)
C207 0.0124(10) 0.0145(12) 0.0144(11) -0.0055(10) -0.0050(9) 0.0020(9)
C208 0.0113(10) 0.0144(12) 0.0118(11) -0.0048(9) -0.0042(8) 0.0005(8)
C209 0.0130(10) 0.0135(11) 0.0152(11) -0.0056(9) -0.0055(9) -0.0001(8)
C210 0.0124(10) 0.0140(12) 0.0165(11) -0.0073(10) -0.0054(9) 0.0016(9)
C211 0.0140(11) 0.0129(12) 0.0187(12) -0.0061(10) -0.0062(9) 0.0007(9)
C212 0.0143(11) 0.0122(11) 0.0156(11) -0.0055(10) -0.0035(9) 0.0001(9)
C213 0.0147(11) 0.0142(12) 0.0140(11) -0.0028(10) -0.0027(9) -0.0018(9)
C214 0.0171(12) 0.0186(13) 0.0122(11) -0.0035(10) -0.0029(9) -0.0016(9)
C215 0.0165(11) 0.0162(12) 0.0150(11) -0.0032(10) -0.0030(9) -0.0024(9)
C216 0.0150(11) 0.0153(12) 0.0129(11) -0.0033(9) -0.0035(8) -0.0014(8)
C217 0.0194(12) 0.0191(13) 0.0156(12) -0.0067(10) -0.0058(9) -0.0026(9)
C218 0.0247(13) 0.0249(15) 0.0227(14) -0.0140(12) -0.0085(11) -0.0018(11)
C219 0.0263(14) 0.0203(14) 0.0239(14) -0.0123(12) -0.0064(11) -0.0046(11)
C220 0.0201(12) 0.0141(12) 0.0183(12) -0.0075(10) -0.0044(10) -0.0015(9)
C221 0.0187(12) 0.0136(12) 0.0176(12) -0.0052(10) -0.0069(10) 0.0007(9)
C222 0.0194(12) 0.0141(12) 0.0175(12) -0.0003(10) -0.0054(10) -0.0008(9)
C223 0.0183(12) 0.0198(13) 0.0142(12) -0.0037(10) -0.0055(10) 0.0000(10)
C224 0.0150(11) 0.0182(13) 0.0148(12) -0.0065(10) -0.0055(9) 0.0005(9)
C225 0.0169(12) 0.0181(13) 0.0176(12) -0.0091(10) -0.0060(10) 0.0013(9)
C226 0.0259(13) 0.0180(13) 0.0198(13) -0.0114(11) -0.0046(11) -0.0009(10)
C227 0.0295(15) 0.0159(13) 0.0271(15) -0.0104(12) -0.0065(12) -0.0027(11)
C228 0.0211(13) 0.0133(12) 0.0207(13) -0.0057(10) -0.0055(10) -0.0008(10)
C229 0.0251(14) 0.0175(13) 0.0175(12) -0.0026(11) -0.0042(10) -0.0045(10)
C230 0.0338(16) 0.0192(14) 0.0191(13) 0.0011(12) -0.0077(12) -0.0038(12)
C231 0.0287(14) 0.0221(14) 0.0177(13) 0.0014(11) -0.0104(11) -0.0037(11)
C232 0.0233(12) 0.0209(13) 0.0152(11) -0.0033(10) -0.0062(9) -0.0038(10)
N4 0.0147(8) 0.0178(9) 0.0204(9) -0.0076(7) -0.0041(7) 0.0000(7)
C401 0.0178(11) 0.0257(12) 0.0199(11) -0.0108(9) -0.0037(9) -0.0008(9)
C402 0.0188(11) 0.0298(14) 0.0242(12) -0.0111(11) -0.0036(9) -0.0058(10)
C403 0.0222(11) 0.0305(13) 0.0211(11) -0.0103(10) -0.0032(9) -0.0049(10)
C404 0.0323(15) 0.073(2) 0.0394(16) -0.0342(17) -0.0049(13) -0.0154(15)
C405 0.048(2) 0.052(2) 0.0350(16) -0.0229(15) -0.0089(14) -0.0133(16)
C406 0.0147(10) 0.0232(11) 0.0253(11) -0.0116(9) -0.0071(8) 0.0022(8)
C407 0.0202(12) 0.0231(12) 0.0291(13) -0.0126(10) -0.0082(10) -0.0011(9)
C408 0.0228(13) 0.0231(13) 0.0245(13) -0.0100(11) -0.0081(10) -0.0002(10)
C409 0.0321(14) 0.0264(14) 0.0217(12) -0.0107(11) -0.0095(11) -0.0041(11)
C410 0.0297(13) 0.0268(12) 0.0205(11) -0.0068(10) -0.0099(10) -0.0069(10)
C411 0.009(6) 0.010(6) 0.033(11) -0.004(3) -0.008(3) 0.0037(13)
C412 0.021(2) 0.025(2) 0.022(2) -0.012(2) -0.0023(18) -0.0010(17)
C413 0.025(2) 0.020(2) 0.024(2) -0.0060(18) -0.0011(18) -0.0011(17)
C414 0.035(3) 0.025(2) 0.023(2) -0.0033(18) -0.0015(19) -0.0025(19)
C415 0.082(6) 0.029(4) 0.081(7) -0.023(4) -0.038(5) 0.003(3)
C416 0.0197(11) 0.0228(11) 0.0214(11) -0.0110(9) 0.0011(8) -0.0031(9)
C417 0.0315(13) 0.0231(12) 0.0223(11) -0.0079(10) -0.0056(10) -0.0073(10)
C418 0.054(2) 0.0394(17) 0.0272(15) -0.0169(13) -0.0188(14) 0.0150(15)
C419 0.067(2) 0.048(2) 0.0318(16) -0.0167(15) -0.0266(16) 0.0212(17)
C420 0.053(2) 0.0392(19) 0.097(3) -0.017(2) -0.051(2) 0.0042(16)
N3 0.0144(9) 0.0201(10) 0.0206(9) -0.0070(8) -0.0082(7) 0.0010(7)
C301 0.0135(9) 0.0222(11) 0.0204(10) -0.0079(9) -0.0059(8) -0.0007(8)
C302 0.0218(11) 0.0204(11) 0.0235(11) -0.0066(9) -0.0090(9) -0.0005(9)
C303 0.0217(12) 0.0297(15) 0.0302(14) -0.0063(12) -0.0060(11) -0.0078(11)
C304 0.0272(14) 0.0372(17) 0.0276(14) -0.0149(13) -0.0012(11) -0.0021(12)
C305 0.0398(17) 0.0464(19) 0.0251(14) -0.0156(13) -0.0045(12) -0.0078(14)
C306 0.0197(11) 0.0228(12) 0.0191(11) -0.0045(9) -0.0094(9) 0.0032(9)
C307 0.0231(12) 0.0354(15) 0.0233(12) -0.0070(11) -0.0049(10) -0.0021(10)
C308 0.0328(14) 0.0405(16) 0.0233(12) -0.0070(12) -0.0040(11) -0.0044(12)
C309 0.0284(16) 0.086(3) 0.0352(17) -0.0263(18) -0.0073(13) -0.0058(17)
C310 0.039(2) 0.155(5) 0.0261(17) 0.006(2) -0.0113(14) -0.021(3)
C311 0.0164(10) 0.0189(10) 0.0229(10) -0.0079(9) -0.0100(8) 0.0007(8)
C312 0.0231(12) 0.0218(12) 0.0348(13) -0.0120(10) -0.0148(10) 0.0039(9)
C313 0.0254(13) 0.0260(13) 0.0291(14) -0.0112(11) -0.0097(10) -0.0016(10)
C314 0.0334(14) 0.0263(13) 0.0332(14) -0.0149(11) -0.0047(11) -0.0053(11)
C315 0.0424(18) 0.0382(17) 0.055(2) -0.0261(16) 0.0099(15) -0.0081(14)
C316 0.0169(11) 0.0210(11) 0.0253(12) -0.0098(9) -0.0096(9) 0.0024(8)
C317 0.0225(12) 0.0272(13) 0.0260(12) -0.0133(10) -0.0114(10) 0.0028(9)
C318 0.0239(12) 0.0281(13) 0.0269(12) -0.0160(11) -0.0083(10) 0.0012(10)
C319 0.0177(11) 0.0255(13) 0.0314(14) -0.0126(11) -0.0053(10) 0.0007(9)
C320 0.0192(12) 0.0369(15) 0.0497(18) -0.0201(14) -0.0040(12) -0.0041(11)

loop_
_atom_type_symbol
_atom_type_description
_atom_type_scat_dispersion_real
_atom_type_scat_dispersion_imag
_atom_type_scat_source
C C 0.0033 0.0016 'International Tables Vol C Tables 4.2.6.8 and 6.1.1.4'
H H 0.0000 0.0000 'International Tables Vol C Tables 4.2.6.8 and 6.1.1.4'
N N 0.0061 0.0033 'International Tables Vol C Tables 4.2.6.8 and 6.1.1.4'
O O 0.0106 0.0060 'International Tables Vol C Tables 4.2.6.8 and 6.1.1.4'
Ti Ti 0.2776 0.4457 'International Tables Vol C Tables 4.2.6.8 and 6.1.1.4'

loop_
_exptl_crystal_face_index_h
_exptl_crystal_face_index_k
_exptl_crystal_face_index_l
_exptl_crystal_face_perp_dist
1 0 1 0.0902
-4 2 5 0.0655
5 3 -4 0.1796
5 0 1 0.0851
0 -1 -1 0.1014
0 1 0 0.1153
0 -1 0 0.0824
-1 0 -1 0.1098

loop_
_geom_angle_atom_site_label_1
_geom_angle_atom_site_label_2
_geom_angle_atom_site_label_3
_geom_angle
O1 Ti1 N101 107.75(9)
O1 Ti1 N102 106.49(9)
O1 Ti1 N103 106.93(9)
O1 Ti1 N104 108.02(9)
N101 Ti1 N102 84.76(8)
N101 Ti1 N103 145.31(8)
N101 Ti1 N104 85.34(8)
N102 Ti1 N103 84.67(8)
N102 Ti1 N104 145.49(8)
N103 Ti1 N104 84.93(8)
C101 N101 Ti1 124.65(17)
C101 N101 C104 107.7(2)
C104 N101 Ti1 127.23(17)
C105 N102 Ti1 126.25(17)
C108 N102 Ti1 123.93(16)
C108 N102 C105 108.0(2)
C109 N103 Ti1 124.02(17)
C109 N103 C112 108.8(2)
C112 N103 Ti1 125.30(17)
C113 N104 Ti1 126.14(17)
C116 N104 Ti1 124.75(17)
C116 N104 C113 108.6(2)
C104 N105 C105 123.0(2)
C109 N106 C108 122.5(2)
C112 N107 C113 123.2(2)
C101 N108 C116 122.7(2)
N101 C101 C102 109.1(2)
N108 C101 N101 128.4(2)
N108 C101 C102 122.2(2)
C103 C102 C101 106.8(2)
C117 C102 C101 131.1(2)
C117 C102 C103 121.9(2)
C102 C103 C104 107.1(2)
C102 C103 C120 120.6(2)
C120 C103 C104 132.2(2)
N101 C104 C103 109.2(2)
N105 C104 N101 127.6(2)
N105 C104 C103 123.3(2)
N102 C105 C106 109.4(2)
N105 C105 N102 127.4(2)
N105 C105 C106 123.2(2)
C107 C106 C105 107.1(2)
C121 C106 C105 132.1(2)
C121 C106 C107 120.8(2)
C106 C107 C108 106.3(2)
C124 C107 C106 120.8(2)
C124 C107 C108 132.9(2)
N102 C108 C107 109.2(2)
N106 C108 N102 127.4(2)
N106 C108 C107 123.2(2)
N103 C109 C110 108.8(2)
N106 C109 N103 128.5(2)
N106 C109 C110 122.6(2)
C111 C110 C109 106.9(2)
C125 C110 C109 132.0(2)
C125 C110 C111 121.0(2)
C110 C111 C112 107.2(2)
C110 C111 C128 121.2(2)
C128 C111 C112 131.6(2)
N103 C112 C111 108.2(2)
N107 C112 N103 128.0(2)
N107 C112 C111 123.7(2)
N104 C113 C114 108.7(2)
N107 C113 N104 127.4(2)
N107 C113 C114 123.9(2)
C115 C114 C113 106.9(2)
C129 C114 C113 132.5(2)
C129 C114 C115 120.6(2)
C114 C115 C116 106.6(2)
C132 C115 C114 121.1(2)
C132 C115 C116 132.3(3)
N104 C116 C115 109.2(2)
N108 C116 N104 127.9(2)
N108 C116 C115 122.7(2)
C102 C117 H117 121.2
C102 C117 C118 117.5(3)
C118 C117 H117 121.2
C117 C118 H118 119.5
C117 C118 C119 121.0(3)
C119 C118 H118 119.5
C118 C119 H119 119.4
C120 C119 C118 121.3(2)
C120 C119 H119 119.4
C103 C120 H120 121.2
C119 C120 C103 117.6(2)
C119 C120 H120 121.2
C106 C121 H121 121.0
C122 C121 C106 117.9(2)
C122 C121 H121 121.0
C121 C122 H122 119.6
C121 C122 C123 120.9(2)
C123 C122 H122 119.6
C122 C123 H123 119.2
C124 C123 C122 121.5(2)
C124 C123 H123 119.2
C107 C124 H124 121.0
C123 C124 C107 118.1(2)
C123 C124 H124 121.0
C110 C125 H125 120.9
C126 C125 C110 118.1(3)
C126 C125 H125 120.9
C125 C126 H126 119.5
C125 C126 C127 121.1(3)
C127 C126 H126 119.5
C126 C127 H127 119.4
C128 C127 C126 121.1(2)
C128 C127 H127 119.4
C111 C128 H128 121.3
C127 C128 C111 117.5(2)
C127 C128 H128 121.3
C114 C129 H129 121.1
C130 C129 C114 117.7(3)
C130 C129 H129 121.1
C129 C130 H130 119.2
C129 C130 C131 121.7(3)
C131 C130 H130 119.2
C130 C131 H131 119.4
C132 C131 C130 121.2(3)
C132 C131 H131 119.4
C115 C132 H132 121.1
C131 C132 C115 117.7(3)
C131 C132 H132 121.1
O2 Ti2 N201 106.69(9)
O2 Ti2 N202 106.23(9)
O2 Ti2 N203 108.00(9)
O2 Ti2 N204 107.56(9)
N202 Ti2 N201 85.01(8)
N202 Ti2 N203 85.02(8)
N203 Ti2 N201 145.31(8)
N204 Ti2 N201 84.64(9)
N204 Ti2 N202 146.21(8)
N204 Ti2 N203 85.45(8)
C201 N201 Ti2 125.95(18)
C201 N201 C204 108.1(2)
C204 N201 Ti2 124.66(17)
C205 N202 Ti2 124.14(16)
C208 N202 Ti2 125.31(17)
C208 N202 C205 108.6(2)
C209 N203 Ti2 125.98(17)
C212 N203 Ti2 124.29(17)
C212 N203 C209 108.8(2)
C213 N204 Ti2 124.93(17)
C216 N204 Ti2 126.55(17)
C216 N204 C213 108.1(2)
C205 N205 C204 123.2(2)
C208 N206 C209 122.7(2)
C213 N207 C212 123.4(2)
C216 N208 C201 122.5(2)
N201 C201 C202 109.7(2)
N208 C201 N201 127.6(2)
N208 C201 C202 122.7(2)
C203 C202 C201 106.4(2)
C217 C202 C201 133.2(3)
C217 C202 C203 120.4(2)
C202 C203 C204 107.0(2)
C220 C203 C202 121.0(2)
C220 C203 C204 132.0(2)
N201 C204 C203 108.8(2)
N205 C204 N201 127.1(2)
N205 C204 C203 124.0(2)
N202 C205 C206 108.6(2)
N205 C205 N202 128.0(2)
N205 C205 C206 123.3(2)
C207 C206 C205 107.0(2)
C207 C206 C221 121.4(2)
C221 C206 C205 131.5(2)
C206 C207 C208 107.0(2)
C224 C207 C206 121.4(2)
C224 C207 C208 131.7(2)
N202 C208 C207 108.6(2)
N206 C208 N202 128.5(2)
N206 C208 C207 122.9(2)
N203 C209 C210 108.8(2)
N206 C209 N203 127.6(2)
N206 C209 C210 123.6(2)
C211 C210 C209 106.2(2)
C225 C210 C209 132.9(2)
C225 C210 C211 120.9(2)
C210 C211 C212 107.2(2)
C228 C211 C210 120.7(2)
C228 C211 C212 132.0(2)
N203 C212 C211 108.9(2)
N207 C212 N203 127.7(2)
N207 C212 C211 123.1(2)
N204 C213 C214 108.5(2)
N207 C213 N204 128.2(2)
N207 C213 C214 123.2(2)
C215 C214 C213 107.7(2)
C229 C214 C213 130.9(3)
C229 C214 C215 121.4(2)
C214 C215 C216 106.5(2)
C232 C215 C214 121.4(2)
C232 C215 C216 132.0(3)
N204 C216 C215 109.2(2)
N208 C216 N204 128.1(2)
N208 C216 C215 122.6(2)
C202 C217 H217 120.8
C218 C217 C202 118.4(3)
C218 C217 H217 120.8
C217 C218 H218 119.4
C217 C218 C219 121.3(3)
C219 C218 H218 119.4
C218 C219 H219 119.4
C220 C219 C218 121.3(3)
C220 C219 H219 119.4
C203 C220 H220 121.2
C219 C220 C203 117.5(3)
C219 C220 H220 121.2
C206 C221 H221 121.4
C222 C221 C206 117.3(2)
C222 C221 H221 121.4
C221 C222 H222 119.4
C221 C222 C223 121.3(3)
C223 C222 H222 119.4
C222 C223 H223 119.3
C224 C223 C222 121.3(2)
C224 C223 H223 119.3
C207 C224 H224 121.3
C223 C224 C207 117.4(2)
C223 C224 H224 121.3
C210 C225 H225 121.3
C226 C225 C210 117.5(3)
C226 C225 H225 121.3
C225 C226 H226 119.1
C225 C226 C227 121.9(3)
C227 C226 H226 119.1
C226 C227 H227 119.7
C228 C227 C226 120.6(3)
C228 C227 H227 119.7
C211 C228 H228 120.8
C227 C228 C211 118.3(3)
C227 C228 H228 120.8
C214 C229 H229 121.4
C230 C229 C214 117.3(3)
C230 C229 H229 121.4
C229 C230 H230 119.5
C229 C230 C231 121.1(3)
C231 C230 H230 119.5
C230 C231 H231 119.1
C230 C231 C232 121.8(3)
C232 C231 H231 119.1
C215 C232 C231 117.0(3)
C215 C232 H232 121.5
C231 C232 H232 121.5
C401 N4 C406 106.20(17)
C401 N4 C411 111.52(18)
C401 N4 C416 110.95(18)
C406 N4 C411 110.88(17)
C406 N4 C416 111.74(18)
C411 N4 C416 105.66(17)
N4 C401 H40A 108.1
N4 C401 H40B 108.1
H40A C401 H40B 107.3
C402 C401 N4 116.9(2)
C402 C401 H40A 108.1
C402 C401 H40B 108.1
C401 C402 H40C 110.0
C401 C402 H40D 110.0
C401 C402 C403 108.4(2)
H40C C402 H40D 108.4
C403 C402 H40C 110.0
C403 C402 H40D 110.0
C402 C403 H40E 108.7
C402 C403 H40F 108.7
H40E C403 H40F 107.6
C404 C403 C402 114.4(2)
C404 C403 H40E 108.7
C404 C403 H40F 108.7
C403 C404 H40G 109.0
C403 C404 H40H 109.0
C403 C404 C405 113.0(3)
H40G C404 H40H 107.8
C405 C404 H40G 109.0
C405 C404 H40H 109.0
C404 C405 H40I 109.5
C404 C405 H40J 109.5
C404 C405 H40K 109.5
H40I C405 H40J 109.5
H40I C405 H40K 109.5
H40J C405 H40K 109.5
N4 C406 H40L 108.2
N4 C406 H40M 108.2
H40L C406 H40M 107.4
C407 C406 N4 116.27(19)
C407 C406 H40L 108.2
C407 C406 H40M 108.2
C406 C407 H40N 109.8
C406 C407 H40O 109.8
C406 C407 C408 109.5(2)
H40N C407 H40O 108.2
C408 C407 H40N 109.8
C408 C407 H40O 109.8
C407 C408 H40P 109.1
C407 C408 H40Q 109.1
C407 C408 C409 112.3(2)
H40P C408 H40Q 107.9
C409 C408 H40P 109.1
C409 C408 H40Q 109.1
C408 C409 H40R 109.0
C408 C409 H40S 109.0
H40R C409 H40S 107.8
C410 C409 C408 113.1(2)
C410 C409 H40R 109.0
C410 C409 H40S 109.0
C409 C410 H41A 109.5
C409 C410 H41B 109.5
C409 C410 H41C 109.5
H41A C410 H41B 109.5
H41A C410 H41C 109.5
H41B C410 H41C 109.5
N4 C411 H41D 107.4
N4 C411 H41E 107.4
H41D C411 H41E 106.9
C412 C411 N4 119.7(3)
C412 C411 H41D 107.4
C412 C411 H41E 107.4
C411 C412 H41F 109.3
C411 C412 H41G 109.3
C411 C412 C413 111.5(4)
H41F C412 H41G 108.0
C413 C412 H41F 109.3
C413 C412 H41G 109.3
C412 C413 H41H 108.7
C412 C413 H41I 108.7
H41H C413 H41I 107.6
C414 C413 C412 114.1(4)
C414 C413 H41H 108.7
C414 C413 H41I 108.7
C413 C414 H41J 112.2
C413 C414 H41K 112.2
C413 C414 C415 97.6(5)
H41J C414 H41K 109.8
C415 C414 H41J 112.2
C415 C414 H41K 112.2
C414 C415 H41L 109.5
C414 C415 H41M 109.5
C414 C415 H41N 109.5
H41L C415 H41M 109.5
H41L C415 H41N 109.5
H41M C415 H41N 109.5
N4 C416 H41O 108.3
N4 C416 H41P 108.3
N4 C416 C417 115.84(19)
H41O C416 H41P 107.4
C417 C416 H41O 108.3
C417 C416 H41P 108.3
C416 C417 H41Q 109.4
C416 C417 H41R 109.4
H41Q C417 H41R 108.0
C418 C417 C416 111.3(2)
C418 C417 H41Q 109.4
C418 C417 H41R 109.4
C417 C418 H41S 108.8
C417 C418 H41T 108.8
C417 C418 C419 113.6(3)
H41S C418 H41T 107.7
C419 C418 H41S 108.8
C419 C418 H41T 108.8
C418 C419 H41U 109.1
C418 C419 H41V 109.1
H41U C419 H41V 107.9
C420 C419 C418 112.4(3)
C420 C419 H41U 109.1
C420 C419 H41V 109.1
C419 C420 H42A 109.5
C419 C420 H42B 109.5
C419 C420 H42C 109.5
H42A C420 H42B 109.5
H42A C420 H42C 109.5
H42B C420 H42C 109.5
C301 N3 C306 107.33(17)
C301 N3 C311 109.73(18)
C311 N3 C306 110.48(18)
C316 N3 C301 110.35(18)
C316 N3 C306 111.29(19)
C316 N3 C311 107.67(17)
N3 C301 H30A 108.2
N3 C301 H30B 108.2
N3 C301 C302 116.27(18)
H30A C301 H30B 107.4
C302 C301 H30A 108.2
C302 C301 H30B 108.2
C301 C302 H30C 109.8
C301 C302 H30D 109.8
C301 C302 C303 109.2(2)
H30C C302 H30D 108.3
C303 C302 H30C 109.8
C303 C302 H30D 109.8
C302 C303 H30E 108.7
C302 C303 H30F 108.7
H30E C303 H30F 107.6
C304 C303 C302 114.4(2)
C304 C303 H30E 108.7
C304 C303 H30F 108.7
C303 C304 H30G 108.7
C303 C304 H30H 108.7
C303 C304 C305 114.1(3)
H30G C304 H30H 107.6
C305 C304 H30G 108.7
C305 C304 H30H 108.7
C304 C305 H30I 109.5
C304 C305 H30J 109.5
C304 C305 H30K 109.5
H30I C305 H30J 109.5
H30I C305 H30K 109.5
H30J C305 H30K 109.5
N3 C306 H30L 108.5
N3 C306 H30M 108.5
H30L C306 H30M 107.5
C307 C306 N3 114.9(2)
C307 C306 H30L 108.5
C307 C306 H30M 108.5
C306 C307 H30N 109.3
C306 C307 H30O 109.3
C306 C307 C308 111.5(2)
H30N C307 H30O 108.0
C308 C307 H30N 109.3
C308 C307 H30O 109.3
C307 C308 H30P 108.5
C307 C308 H30Q 108.5
H30P C308 H30Q 107.5
C309 C308 C307 114.9(3)
C309 C308 H30P 108.5
C309 C308 H30Q 108.5
C308 C309 H30R 109.6
C308 C309 H30S 109.6
C308 C309 C310 110.4(4)
H30R C309 H30S 108.1
C310 C309 H30R 109.6
C310 C309 H30S 109.6
C309 C310 H31A 109.5
C309 C310 H31B 109.5
C309 C310 H31C 109.5
H31A C310 H31B 109.5
H31A C310 H31C 109.5
H31B C310 H31C 109.5
N3 C311 H31D 108.5
N3 C311 H31E 108.5
H31D C311 H31E 107.5
C312 C311 N3 115.04(18)
C312 C311 H31D 108.5
C312 C311 H31E 108.5
C311 C312 H31F 109.5
C311 C312 H31G 109.5
C311 C312 C313 110.5(2)
H31F C312 H31G 108.1
C313 C312 H31F 109.5
C313 C312 H31G 109.5
C312 C313 H31H 109.0
C312 C313 H31I 109.0
C312 C313 C314 112.9(2)
H31H C313 H31I 107.8
C314 C313 H31H 109.0
C314 C313 H31I 109.0
C313 C314 H31J 108.8
C313 C314 H31K 108.8
H31J C314 H31K 107.7
C315 C314 C313 113.8(2)
C315 C314 H31J 108.8
C315 C314 H31K 108.8
C314 C315 H31L 109.5
C314 C315 H31M 109.5
C314 C315 H31N 109.5
H31L C315 H31M 109.5
H31L C315 H31N 109.5
H31M C315 H31N 109.5
N3 C316 H31O 108.6
N3 C316 H31P 108.6
N3 C316 C317 114.69(19)
H31O C316 H31P 107.6
C317 C316 H31O 108.6
C317 C316 H31P 108.6
C316 C317 H31Q 109.6
C316 C317 H31R 109.6
C316 C317 C318 110.2(2)
H31Q C317 H31R 108.1
C318 C317 H31Q 109.6
C318 C317 H31R 109.6
C317 C318 H31S 108.5
C317 C318 H31T 108.5
H31S C318 H31T 107.5
C319 C318 C317 115.1(2)
C319 C318 H31S 108.5
C319 C318 H31T 108.5
C318 C319 H31U 108.8
C318 C319 H31V 108.8
H31U C319 H31V 107.7
C320 C319 C318 113.7(2)
C320 C319 H31U 108.8
C320 C319 H31V 108.8
C319 C320 H32A 109.5
C319 C320 H32B 109.5
C319 C320 H32C 109.5
H32A C320 H32B 109.5
H32A C320 H32C 109.5
H32B C320 H32C 109.5
H42D C422 H42E 107.5
C423 C422 H42D 108.5
C423 C422 H42E 108.5
C423 C422 C421 115.2(6)
C421 C422 H42D 108.5
C421 C422 H42E 108.5
C422 C423 H42F 112.0
C422 C423 H42G 112.0
C422 C423 C424 99.0(5)
H42F C423 H42G 109.6
C424 C423 H42F 112.0
C424 C423 H42G 112.0
C422 C421 H42H 109.8
C422 C421 H42I 109.8
C422 C421 C425 109.5(5)
H42H C421 H42I 108.2
C425 C421 H42H 109.8
C425 C421 H42I 109.8
C423 C424 H42J 109.5
C423 C424 H42K 109.5
C423 C424 H42L 109.5
H42J C424 H42K 109.5
H42J C424 H42L 109.5
H42K C424 H42L 109.5

loop_
_geom_bond_atom_site_label_1
_geom_bond_atom_site_label_2
_geom_bond_distance
Ti1 O1 1.6494(18)
Ti1 N101 2.060(2)
Ti1 N102 2.064(2)
Ti1 N103 2.069(2)
Ti1 N104 2.073(2)
N101 C101 1.392(3)
N101 C104 1.394(3)
N102 C105 1.385(3)
N102 C108 1.383(3)
N103 C109 1.385(3)
N103 C112 1.393(3)
N104 C113 1.383(3)
N104 C116 1.375(3)
N105 C104 1.317(3)
N105 C105 1.351(3)
N106 C108 1.348(3)
N106 C109 1.318(3)
N107 C112 1.311(3)
N107 C113 1.350(3)
N108 C101 1.312(3)
N108 C116 1.355(3)
C101 C102 1.457(3)
C102 C103 1.400(4)
C102 C117 1.388(4)
C103 C104 1.451(3)
C103 C120 1.404(4)
C105 C106 1.428(4)
C106 C107 1.416(3)
C106 C121 1.402(3)
C107 C108 1.442(3)
C107 C124 1.394(4)
C109 C110 1.460(3)
C110 C111 1.398(4)
C110 C125 1.395(4)
C111 C112 1.464(4)
C111 C128 1.402(4)
C113 C114 1.435(4)
C114 C115 1.412(4)
C114 C129 1.412(4)
C115 C116 1.433(4)
C115 C132 1.406(4)
C117 H117 0.9300
C117 C118 1.395(4)
C118 H118 0.9300
C118 C119 1.407(4)
C119 H119 0.9300
C119 C120 1.393(4)
C120 H120 0.9300
C121 H121 0.9300
C121 C122 1.389(4)
C122 H122 0.9300
C122 C123 1.411(4)
C123 H123 0.9300
C123 C124 1.385(3)
C124 H124 0.9300
C125 H125 0.9300
C125 C126 1.385(4)
C126 H126 0.9300
C126 C127 1.407(4)
C127 H127 0.9300
C127 C128 1.395(4)
C128 H128 0.9300
C129 H129 0.9300
C129 C130 1.380(4)
C130 H130 0.9300
C130 C131 1.415(4)
C131 H131 0.9300
C131 C132 1.386(4)
C132 H132 0.9300
Ti2 O2 1.6470(18)
Ti2 N201 2.073(2)
Ti2 N202 2.062(2)
Ti2 N203 2.072(2)
Ti2 N204 2.061(2)
N201 C201 1.377(3)
N201 C204 1.390(3)
N202 C205 1.389(3)
N202 C208 1.385(3)
N203 C209 1.380(3)
N203 C212 1.377(3)
N204 C213 1.397(3)
N204 C216 1.389(3)
N205 C204 1.350(3)
N205 C205 1.314(3)
N206 C208 1.318(3)
N206 C209 1.348(3)
N207 C212 1.346(3)
N207 C213 1.305(3)
N208 C201 1.359(3)
N208 C216 1.316(3)
C201 C202 1.432(4)
C202 C203 1.417(4)
C202 C217 1.400(4)
C203 C204 1.435(3)
C203 C220 1.405(4)
C205 C206 1.462(3)
C206 C207 1.395(3)
C206 C221 1.396(4)
C207 C208 1.466(4)
C207 C224 1.394(4)
C209 C210 1.452(3)
C210 C211 1.410(4)
C210 C225 1.396(4)
C211 C212 1.436(4)
C211 C228 1.401(4)
C213 C214 1.459(4)
C214 C215 1.398(4)
C214 C229 1.393(4)
C215 C216 1.464(4)
C215 C232 1.386(4)
C217 H217 0.9300
C217 C218 1.381(4)
C218 H218 0.9300
C218 C219 1.410(4)
C219 H219 0.9300
C219 C220 1.393(4)
C220 H220 0.9300
C221 H221 0.9300
C221 C222 1.390(4)
C222 H222 0.9300
C222 C223 1.404(4)
C223 H223 0.9300
C223 C224 1.389(4)
C224 H224 0.9300
C225 H225 0.9300
C225 C226 1.383(4)
C226 H226 0.9300
C226 C227 1.414(4)
C227 H227 0.9300
C227 C228 1.374(4)
C228 H228 0.9300
C229 H229 0.9300
C229 C230 1.392(4)
C230 H230 0.9300
C230 C231 1.392(4)
C231 H231 0.9300
C231 C232 1.397(4)
C232 H232 0.9300
N4 C401 1.521(3)
N4 C406 1.521(3)
N4 C411 1.522(3)
N4 C416 1.526(3)
C401 H40A 0.9700
C401 H40B 0.9700
C401 C402 1.517(4)
C402 H40C 0.9700
C402 H40D 0.9700
C402 C403 1.524(3)
C403 H40E 0.9700
C403 H40F 0.9700
C403 C404 1.503(4)
C404 H40G 0.9700
C404 H40H 0.9700
C404 C405 1.522(4)
C405 H40I 0.9600
C405 H40J 0.9600
C405 H40K 0.9600
C406 H40L 0.9700
C406 H40M 0.9700
C406 C407 1.521(3)
C407 H40N 0.9700
C407 H40O 0.9700
C407 C408 1.531(4)
C408 H40P 0.9700
C408 H40Q 0.9700
C408 C409 1.542(4)
C409 H40R 0.9700
C409 H40S 0.9700
C409 C410 1.526(4)
C410 H41A 0.9600
C410 H41B 0.9600
C410 H41C 0.9600
C411 H41D 0.9700
C411 H41E 0.9700
C411 C412 1.450(6)
C412 H41F 0.9700
C412 H41G 0.9700
C412 C413 1.528(7)
C413 H41H 0.9700
C413 H41I 0.9700
C413 C414 1.507(7)
C414 H41J 0.9700
C414 H41K 0.9700
C414 C415 1.514(9)
C415 H41L 0.9600
C415 H41M 0.9600
C415 H41N 0.9600
C416 H41O 0.9700
C416 H41P 0.9700
C416 C417 1.531(4)
C417 H41Q 0.9700
C417 H41R 0.9700
C417 C418 1.523(4)
C418 H41S 0.9700
C418 H41T 0.9700
C418 C419 1.532(4)
C419 H41U 0.9700
C419 H41V 0.9700
C419 C420 1.515(5)
C420 H42A 0.9600
C420 H42B 0.9600
C420 H42C 0.9600
N3 C301 1.521(3)
N3 C306 1.527(3)
N3 C311 1.524(3)
N3 C316 1.514(3)
C301 H30A 0.9700
C301 H30B 0.9700
C301 C302 1.521(3)
C302 H30C 0.9700
C302 H30D 0.9700
C302 C303 1.539(4)
C303 H30E 0.9700
C303 H30F 0.9700
C303 C304 1.524(5)
C304 H30G 0.9700
C304 H30H 0.9700
C304 C305 1.529(5)
C305 H30I 0.9600
C305 H30J 0.9600
C305 H30K 0.9600
C306 H30L 0.9700
C306 H30M 0.9700
C306 C307 1.524(4)
C307 H30N 0.9700
C307 H30O 0.9700
C307 C308 1.535(4)
C308 H30P 0.9700
C308 H30Q 0.9700
C308 C309 1.505(5)
C309 H30R 0.9700
C309 H30S 0.9700
C309 C310 1.540(6)
C310 H31A 0.9600
C310 H31B 0.9600
C310 H31C 0.9600
C311 H31D 0.9700
C311 H31E 0.9700
C311 C312 1.523(3)
C312 H31F 0.9700
C312 H31G 0.9700
C312 C313 1.523(4)
C313 H31H 0.9700
C313 H31I 0.9700
C313 C314 1.532(4)
C314 H31J 0.9700
C314 H31K 0.9700
C314 C315 1.518(4)
C315 H31L 0.9600
C315 H31M 0.9600
C315 H31N 0.9600
C316 H31O 0.9700
C316 H31P 0.9700
C316 C317 1.521(3)
C317 H31Q 0.9700
C317 H31R 0.9700
C317 C318 1.540(3)
C318 H31S 0.9700
C318 H31T 0.9700
C318 C319 1.527(4)
C319 H31U 0.9700
C319 H31V 0.9700
C319 C320 1.523(4)
C320 H32A 0.9600
C320 H32B 0.9600
C320 H32C 0.9600
C422 H42D 0.9700
C422 H42E 0.9700
C422 C423 1.519(10)
C422 C421 1.524(9)
C423 H42F 0.9700
C423 H42G 0.9700
C423 C424 2.000(12)
C421 H42H 0.9700
C421 H42I 0.9700
C421 C425 1.637(8)
C424 H42J 0.9600
C424 H42K 0.9600
C424 H42L 0.9600

loop_
_exptl_oxdiff_crystal_face_indexfrac_h
_exptl_oxdiff_crystal_face_indexfrac_k
_exptl_oxdiff_crystal_face_indexfrac_l
_exptl_oxdiff_crystal_face_x
_exptl_oxdiff_crystal_face_y
_exptl_oxdiff_crystal_face_z
0.9989 0.0002 0.9988 -0.0531 -0.0430 -0.0061
-3.9937 1.9975 4.9924 -0.0572 0.2122 0.3246
4.9932 2.9956 -3.9932 0.2089 -0.3792 -0.1573
4.9939 0.0004 0.9995 -0.1093 -0.2550 -0.1330
-0.0003 -0.9987 -0.9987 -0.0019 0.0148 -0.0604
0.0001 0.9986 0.0001 0.0410 -0.0248 0.0347
-0.0001 -0.9986 -0.0001 -0.0410 0.0248 -0.0347
-0.9989 -0.0002 -0.9988 0.0531 0.0430 0.0061

loop_
_twin_individual_id
_twin_individual_mass_fraction_refined
1 0.609(14)
2 0.391(14)
